data_8101737
loop_
_publ_author_name
'R.-D. Hu'
'Q.-S. Yu'

_publ_contact_author
;
  Rui-ding Hu
;
_publ_section_title
;
Crystal structure of norfloxacin picrate, (C~16~H~19~FN~3~O~3~)[C~6~H~2~
(NO~2~)~3~O]
;
_journal_issue 2
_journal_name_full 'Zeitschrift f\"ur Kristallographie - New Crystal Structures'
_journal_page_first 171
_journal_page_last 172
_journal_volume 220
_journal_year 2005
_chemical_formula_moiety 'C22 H21 F N6 O10 '
_chemical_formula_sum 'C22 H21 F N6 O10'
_chemical_formula_weight 548.44
_space_group_IT_number 2
_symmetry_cell_setting triclinic
_symmetry_Int_Tables_number 2
_symmetry_space_group_name_Hall '-P 1'
_symmetry_space_group_name_H-M 'P -1'
_audit_creation_date 2005-01-25
_audit_creation_method 'by CrystalStructure 3.6.0'
_cell_angle_alpha 74.954(7)
_cell_angle_beta 85.014(4)
_cell_angle_gamma 86.633(7)
_cell_formula_units_Z 2
_cell_length_a 8.644(1)
_cell_length_b 9.940(1)
_cell_length_c 13.915(1)
_cell_measurement_reflns_used 4205
_cell_measurement_temperature 293(1)
_cell_measurement_theta_max 27.4
_cell_measurement_theta_min 2.1
_cell_volume 1149.4(2)
_computing_cell_refinement PROCESS-AUTO
_computing_data_collection PROCESS-AUTO
_computing_data_reduction CrystalStructure
_computing_publication_material 'CrystalStructure 3.6.0'
_computing_structure_refinement CRYSTALS
_computing_structure_solution SIR97
_diffrn_detector_area_resol_mean 10.00
_diffrn_measured_fraction_theta_full 0.9755
_diffrn_measured_fraction_theta_max 0.9694
_diffrn_measurement_device_type 'Rigaku RAXIS-RAPID'
_diffrn_measurement_method \w
_diffrn_radiation_type 'Mo K\a'
_diffrn_radiation_wavelength 0.7107
_diffrn_reflns_av_R_equivalents 0.055
_diffrn_reflns_limit_h_max 11
_diffrn_reflns_limit_h_min -11
_diffrn_reflns_limit_k_max 12
_diffrn_reflns_limit_k_min -12
_diffrn_reflns_limit_l_max 18
_diffrn_reflns_limit_l_min -18
_diffrn_reflns_number 10125
_diffrn_reflns_theta_full 27.00
_diffrn_reflns_theta_max 27.47
_exptl_absorpt_coefficient_mu 0.132
_exptl_absorpt_correction_T_max 0.970
_exptl_absorpt_correction_T_min 0.873
_exptl_absorpt_correction_type multi-scan
_exptl_absorpt_process_details
;
    Higashi, T. (1995). Program for Absorption Correction.
    Rigaku Corporation, Tokyo, Japan.
;
_exptl_crystal_colour yellow
_exptl_crystal_density_diffrn 1.584
_exptl_crystal_density_method 'not measured'
_exptl_crystal_description block
_exptl_crystal_F_000 568.00
_exptl_crystal_size_max 0.40
_exptl_crystal_size_mid 0.38
_exptl_crystal_size_min 0.23
_refine_diff_density_max 0.49
_refine_diff_density_min -0.28
_refine_ls_extinction_method none
_refine_ls_goodness_of_fit_ref 1.005
_refine_ls_hydrogen_treatment constr
_refine_ls_number_parameters 352
_refine_ls_number_reflns 2724
_refine_ls_R_factor_gt 0.0590
_refine_ls_shift/su_max 0.0000
_refine_ls_structure_factor_coef Fsqd
_refine_ls_weighting_details 'w = 1/[0.0044Fo^2^ + 1.0000\s(Fo^2^)]/(4Fo^2^)'
_refine_ls_weighting_scheme calc
_refine_ls_wR_factor_ref 0.1670
_reflns_number_gt 2753
_reflns_number_total 5101
_reflns_threshold_expression F^2^>2.0\s(F^2^)
_cod_data_source_file 1267-1477.cff
_cod_data_source_block
;
;
_cod_depositor_comments
;
The following automatic conversions were performed:
'_publ_contact_autor' tag replaced with '_publ_contact_author'.

Automatic conversion script
Id: cif_correct_tags 1440 2010-10-19 06:21:57Z saulius 
;
_cod_original_formula_sum 'C22 H21 F N6 O10 '
_cod_database_code 8101737
_publ_section_refinement
;
;

loop_
_symmetry_equiv_pos_as_xyz
X,Y,Z
-X,-Y,-Z

loop_
_atom_site_label
_atom_site_type_symbol
_atom_site_fract_x
_atom_site_fract_y
_atom_site_fract_z
_atom_site_U_iso_or_equiv
_atom_site_adp_type
_atom_site_occupancy
_atom_site_symmetry_multiplicity
_atom_site_Wyckoff_symbol
_atom_site_calc_flag
_atom_site_refinement_flags
_atom_site_disorder_assembly
_atom_site_disorder_group
F(1) F 0.0585(2) 0.3350(2) 0.7277(2) 0.0532(6) Uani 1 2 i d . . .
O(1) O 0.8021(3) 0.6894(3) 0.7776(2) 0.0658(9) Uani 1 2 i d . . .
O(2) O 0.6102(4) 0.8078(3) 0.8261(3) 0.088(1) Uani 1 2 i d . . .
O(3) O 0.8341(3) 0.2025(3) 0.9091(3) 0.089(1) Uani 1 2 i d . . .
O(4) O 0.6281(4) 0.0863(3) 0.9287(3) 0.090(1) Uani 1 2 i d . . .
O(5) O 0.1405(3) 0.3230(3) 0.9922(2) 0.0695(9) Uani 1 2 i d . . .
O(6) O 0.0999(3) 0.5142(3) 0.8825(2) 0.0563(8) Uani 1 2 i d . . .
O(7) O 0.3402(3) 0.6843(2) 0.8786(2) 0.0465(7) Uani 1 2 i d . . .
O(8) O 0.9340(4) 0.6729(3) 0.5280(3) 0.092(1) Uani 1 2 i d . . .
O(9) O 0.7254(4) 0.8032(3) 0.5457(2) 0.071(1) Uani 1 2 i d . . .
O(10) O 0.4686(3) 0.6895(2) 0.6147(2) 0.0571(8) Uani 1 2 i d . . .
N(1) N 0.6688(4) 0.6987(3) 0.8169(2) 0.0495(9) Uani 1 2 i d . . .
N(2) N 0.6938(4) 0.1954(4) 0.9127(3) 0.057(1) Uani 1 2 i d . . .
N(3) N 0.1877(3) 0.4255(3) 0.9296(2) 0.0407(8) Uani 1 2 i d . . .
N(4) N 0.6891(3) 0.3115(3) 0.6298(3) 0.0484(9) Uani 1 2 i d . . .
N(5) N 0.1932(3) 0.0804(3) 0.7353(2) 0.0351(7) Uani 1 2 i d . . .
N(6) N 0.0702(3) -0.1848(3) 0.8219(2) 0.0433(8) Uani 1 2 i d . . .
C(1) C 0.5858(4) 0.5708(3) 0.8538(2) 0.0365(9) Uani 1 2 i d . . .
C(2) C 0.6733(4) 0.4488(4) 0.8639(2) 0.0410(9) Uani 1 2 i d . . .
C(3) C 0.6008(4) 0.3235(4) 0.8973(3) 0.0399(9) Uani 1 2 i d . . .
C(4) C 0.4407(4) 0.3164(3) 0.9195(2) 0.0376(9) Uani 1 2 i d . . .
C(5) C 0.3547(3) 0.4391(3) 0.9073(2) 0.0342(9) Uani 1 2 i d . . .
C(6) C 0.4182(4) 0.5763(3) 0.8785(2) 0.0336(8) Uani 1 2 i d . . .
C(7) C 0.7967(5) 0.6814(4) 0.5514(3) 0.057(1) Uani 1 2 i d . . .
C(8) C 0.6977(4) 0.5586(3) 0.5887(3) 0.042(1) Uani 1 2 i d . . .
C(9) C 0.7655(4) 0.4312(4) 0.5971(3) 0.051(1) Uani 1 2 i d . . .
C(10) C 0.7789(4) 0.1741(4) 0.6422(3) 0.058(1) Uani 1 2 i d . . .
C(11) C 0.7671(5) 0.1217(5) 0.5535(4) 0.076(2) Uani 1 2 i d . . .
C(12) C 0.5275(4) 0.3179(3) 0.6515(3) 0.0382(9) Uani 1 2 i d . . .
C(13) C 0.4515(4) 0.4463(3) 0.6469(2) 0.0347(8) Uani 1 2 i d . . .
C(14) C 0.5360(4) 0.5742(3) 0.6157(2) 0.0391(9) Uani 1 2 i d . . .
C(15) C 0.2898(4) 0.4502(3) 0.6727(2) 0.0379(9) Uani 1 2 i d . . .
C(16) C 0.2134(4) 0.3301(3) 0.7027(3) 0.0374(9) Uani 1 2 i d . . .
C(17) C 0.2853(4) 0.1991(3) 0.7073(2) 0.0335(8) Uani 1 2 i d . . .
C(18) C 0.4436(4) 0.1941(3) 0.6821(3) 0.0409(9) Uani 1 2 i d . . .
C(19) C 0.1447(4) 0.0394(3) 0.8416(3) 0.042(1) Uani 1 2 i d . . .
C(20) C 0.0188(4) -0.0646(3) 0.8623(3) 0.045(1) Uani 1 2 i d . . .
C(21) C 0.1274(4) -0.1427(4) 0.7151(3) 0.049(1) Uani 1 2 i d . . .
C(22) C 0.2545(4) -0.0398(3) 0.7004(3) 0.044(1) Uani 1 2 i d . . .
H(1) H 0.7859 0.4506 0.8476 0.050 Uiso 1 2 i c R . .
H(2) H 0.3910 0.2264 0.9431 0.046 Uiso 1 2 i c R . .
H(3) H 0.8770 0.4250 0.5781 0.062 Uiso 1 2 i c R . .
H(4) H 0.8872 0.1873 0.6493 0.069 Uiso 1 2 i c R . .
H(5) H 0.7365 0.1073 0.7011 0.069 Uiso 1 2 i c R . .
H(6) H 0.7966 0.0243 0.5686 0.094 Uiso 1 2 i c R . .
H(7) H 0.8352 0.1720 0.4996 0.094 Uiso 1 2 i c R . .
H(8) H 0.6620 0.1347 0.5347 0.094 Uiso 1 2 i c R . .
H(9) H 0.2333 0.5396 0.6690 0.045 Uiso 1 2 i c R . .
H(10) H 0.4980 0.1039 0.6854 0.048 Uiso 1 2 i c R . .
H(11) H 0.1059 0.1213 0.8629 0.050 Uiso 1 2 i c R . .
H(12) H 0.2333 -0.0021 0.8785 0.050 Uiso 1 2 i c R . .
H(13) H -0.0732 -0.0208 0.8303 0.051 Uiso 1 2 i c R . .
H(14) H -0.0058 -0.0960 0.9338 0.052 Uiso 1 2 i c R . .
H(15) H 0.0417 -0.0996 0.6759 0.060 Uiso 1 2 i c R . .
H(16) H 0.1679 -0.2240 0.6936 0.059 Uiso 1 2 i c R . .
H(17) H 0.3415 -0.0833 0.7380 0.053 Uiso 1 2 i c R . .
H(18) H 0.2887 -0.0098 0.6301 0.053 Uiso 1 2 i c R . .
H(601) H 0.1451 -0.2394 0.8623 0.050 Uiso 1 2 i d R . .
H(602) H 0.0010 -0.2434 0.8373 0.050 Uiso 1 2 i d R . .
H(901) H 0.6385 0.7777 0.5727 0.083 Uiso 1 2 i d R . .

loop_
_atom_site_aniso_label
_atom_site_aniso_U_11
_atom_site_aniso_U_22
_atom_site_aniso_U_33
_atom_site_aniso_U_12
_atom_site_aniso_U_13
_atom_site_aniso_U_23
F(1) 0.035(1) 0.043(1) 0.080(2) 0.0014(9) 0.003(1) -0.015(1)
O(1) 0.040(2) 0.084(2) 0.072(2) -0.023(1) 0.007(1) -0.017(2)
O(2) 0.066(2) 0.047(2) 0.147(3) -0.018(2) 0.013(2) -0.021(2)
O(3) 0.046(2) 0.079(2) 0.133(3) 0.025(2) 0.001(2) -0.023(2)
O(4) 0.077(2) 0.047(2) 0.141(3) 0.013(2) -0.005(2) -0.020(2)
O(5) 0.047(2) 0.056(2) 0.088(2) -0.015(1) 0.014(1) 0.011(2)
O(6) 0.035(1) 0.045(1) 0.085(2) 0.001(1) -0.004(1) -0.009(1)
O(7) 0.039(1) 0.036(1) 0.064(2) 0.000(1) -0.004(1) -0.013(1)
O(8) 0.080(2) 0.067(2) 0.131(3) -0.043(2) 0.046(2) -0.036(2)
O(9) 0.095(2) 0.037(2) 0.077(2) -0.030(2) 0.012(2) -0.004(1)
O(10) 0.065(2) 0.030(1) 0.071(2) -0.005(1) -0.000(1) -0.006(1)
N(1) 0.040(2) 0.054(2) 0.054(2) -0.014(1) -0.005(1) -0.010(2)
N(2) 0.049(2) 0.059(2) 0.062(2) 0.016(2) 0.000(2) -0.018(2)
N(3) 0.035(1) 0.038(2) 0.049(2) -0.004(1) 0.004(1) -0.012(1)
N(4) 0.035(2) 0.035(2) 0.073(2) -0.007(1) 0.009(1) -0.015(1)
N(5) 0.035(1) 0.029(1) 0.041(2) -0.007(1) 0.003(1) -0.008(1)
N(6) 0.033(1) 0.029(1) 0.063(2) -0.007(1) 0.003(1) -0.004(1)
C(1) 0.030(2) 0.043(2) 0.036(2) -0.007(1) -0.003(1) -0.009(1)
C(2) 0.027(2) 0.061(2) 0.036(2) 0.000(2) -0.004(1) -0.014(2)
C(3) 0.040(2) 0.043(2) 0.038(2) 0.010(2) -0.003(1) -0.016(2)
C(4) 0.042(2) 0.034(2) 0.037(2) -0.004(1) -0.001(1) -0.010(1)
C(5) 0.028(2) 0.041(2) 0.034(2) -0.004(1) -0.001(1) -0.011(1)
C(6) 0.035(2) 0.036(2) 0.030(2) -0.002(1) -0.001(1) -0.008(1)
C(7) 0.074(3) 0.047(2) 0.051(2) -0.027(2) 0.012(2) -0.014(2)
C(8) 0.052(2) 0.035(2) 0.040(2) -0.015(2) 0.003(2) -0.010(1)
C(9) 0.045(2) 0.047(2) 0.063(2) -0.018(2) 0.010(2) -0.017(2)
C(10) 0.038(2) 0.062(3) 0.073(3) -0.008(2) 0.001(2) -0.015(2)
C(11) 0.061(3) 0.073(3) 0.100(4) -0.011(2) -0.000(2) -0.032(3)
C(12) 0.033(2) 0.035(2) 0.047(2) -0.008(1) 0.003(1) -0.011(1)
C(13) 0.045(2) 0.027(2) 0.031(2) -0.002(1) -0.004(1) -0.005(1)
C(14) 0.056(2) 0.028(2) 0.032(2) -0.006(2) -0.006(2) -0.004(1)
C(15) 0.044(2) 0.027(2) 0.042(2) 0.005(1) -0.002(2) -0.009(1)
C(16) 0.029(2) 0.038(2) 0.044(2) -0.002(1) -0.002(1) -0.010(1)
C(17) 0.036(2) 0.028(2) 0.035(2) -0.007(1) -0.001(1) -0.006(1)
C(18) 0.036(2) 0.030(2) 0.055(2) -0.003(1) 0.004(2) -0.010(1)
C(19) 0.042(2) 0.038(2) 0.045(2) -0.005(1) 0.006(2) -0.012(2)
C(20) 0.041(2) 0.034(2) 0.054(2) -0.000(1) 0.011(2) -0.006(2)
C(21) 0.052(2) 0.036(2) 0.060(2) -0.011(2) 0.002(2) -0.017(2)
C(22) 0.046(2) 0.033(2) 0.052(2) -0.010(1) 0.010(2) -0.014(2)

loop_
_atom_type_symbol
_atom_type_description
_atom_type_scat_dispersion_real
_atom_type_scat_dispersion_imag
_atom_type_scat_source
C C 0.003 0.002
;
International Tables for Crystallography
(1992, Vol. C, Tables 4.2.6.8 and 6.1.1.4)
;
H H 0.000 0.000
;
International Tables for Crystallography
(1992, Vol. C, Table 6.1.1.4)
;
O O 0.011 0.006
;
International Tables for Crystallography
(1992, Vol. C, Tables 4.2.6.8 and 6.1.1.4)
;
N N 0.006 0.003
;
International Tables for Crystallography
(1992, Vol. C, Tables 4.2.6.8 and 6.1.1.4)
;
F F 0.017 0.010
;
International Tables for Crystallography
(1992, Vol. C, Tables 4.2.6.8 and 6.1.1.4)
;

loop_
_geom_angle_atom_site_label_1
_geom_angle_atom_site_label_2
_geom_angle_atom_site_label_3
_geom_angle
_geom_angle_publ_flag
_geom_angle_site_symmetry_1
_geom_angle_site_symmetry_2
_geom_angle_site_symmetry_3
F(1) C(16) C(15) 119.2(3) ? . . .
F(1) C(16) C(17) 117.5(3) ? . . .
O(1) N(1) O(2) 122.3(3) ? . . .
O(1) N(1) C(1) 117.1(3) ? . . .
O(2) N(1) C(1) 120.6(3) ? . . .
O(3) N(2) O(4) 123.4(4) ? . . .
O(3) N(2) C(3) 118.1(3) ? . . .
O(4) N(2) C(3) 118.5(3) ? . . .
O(5) N(3) O(6) 122.3(3) ? . . .
O(5) N(3) C(5) 118.7(3) ? . . .
O(6) N(3) C(5) 119.0(2) ? . . .
O(7) C(6) C(1) 124.3(3) ? . . .
O(7) C(6) C(5) 123.6(3) ? . . .
O(8) C(7) O(9) 120.8(4) ? . . .
O(8) C(7) C(8) 123.6(4) ? . . .
O(9) C(7) C(8) 115.5(4) ? . . .
O(10) C(14) C(8) 123.3(3) ? . . .
O(10) C(14) C(13) 120.8(3) ? . . .
N(1) C(1) C(2) 116.4(3) ? . . .
N(1) C(1) C(6) 120.1(3) ? . . .
N(2) C(3) C(2) 119.1(3) ? . . .
N(2) C(3) C(4) 118.7(3) ? . . .
N(3) C(5) C(6) 119.3(3) ? . . .
N(3) C(5) C(4) 115.7(3) ? . . .
N(4) C(9) C(8) 124.0(3) ? . . .
C(10) N(4) C(9) 119.4(3) ? . . .
C(12) N(4) C(9) 119.0(3) ? . . .
N(4) C(10) C(11) 109.3(3) ? . . .
C(12) N(4) C(10) 121.6(3) ? . . .
N(4) C(12) C(13) 119.6(3) ? . . .
N(4) C(12) C(18) 120.2(3) ? . . .
N(5) C(17) C(16) 118.8(3) ? . . .
C(19) N(5) C(17) 113.7(3) ? . . .
N(5) C(17) C(18) 123.7(3) ? . . .
C(22) N(5) C(17) 115.8(2) ? . . .
N(5) C(19) C(20) 110.8(3) ? . . .
C(22) N(5) C(19) 110.9(2) ? . . .
N(5) C(22) C(21) 108.7(3) ? . . .
N(6) C(20) C(19) 110.1(3) ? . . .
C(21) N(6) C(20) 112.8(2) ? . . .
N(6) C(21) C(22) 110.0(3) ? . . .
C(6) C(1) C(2) 123.6(3) ? . . .
C(1) C(2) C(3) 119.2(3) ? . . .
C(1) C(6) C(5) 112.0(3) ? . . .
C(2) C(3) C(4) 122.1(3) ? . . .
C(3) C(4) C(5) 118.0(3) ? . . .
C(4) C(5) C(6) 124.9(3) ? . . .
C(7) C(8) C(9) 117.9(3) ? . . .
C(7) C(8) C(14) 121.5(3) ? . . .
C(14) C(8) C(9) 120.6(3) ? . . .
C(8) C(14) C(13) 115.8(3) ? . . .
C(12) C(13) C(15) 118.7(3) ? . . .
C(12) C(13) C(14) 120.8(3) ? . . .
C(18) C(12) C(13) 120.2(3) ? . . .
C(12) C(18) C(17) 120.6(3) ? . . .
C(15) C(13) C(14) 120.5(3) ? . . .
C(13) C(15) C(16) 119.7(3) ? . . .
C(15) C(16) C(17) 123.3(3) ? . . .
C(16) C(17) C(18) 117.5(3) ? . . .
H(901) O(9) C(7) 100.0460 ? . . .
N(4) C(9) H(3) 118.0100 ? . . .
N(4) C(10) H(5) 109.6468 ? . . .
N(4) C(10) H(4) 109.3958 ? . . .
N(5) C(19) H(11) 109.0805 ? . . .
N(5) C(19) H(12) 109.2523 ? . . .
N(5) C(22) H(17) 109.7875 ? . . .
N(5) C(22) H(18) 109.5158 ? . . .
N(6) C(20) H(13) 108.7140 ? . . .
N(6) C(20) H(14) 109.8772 ? . . .
H(601) N(6) C(20) 109.1043 ? . . .
H(602) N(6) C(20) 108.6359 ? . . .
N(6) C(21) H(15) 108.8716 ? . . .
N(6) C(21) H(16) 109.7536 ? . . .
H(601) N(6) C(21) 112.1965 ? . . .
H(602) N(6) C(21) 116.5592 ? . . .
H(602) N(6) H(601) 96.2704 ? . . .
C(1) C(2) H(1) 120.4904 ? . . .
H(1) C(2) C(3) 120.3555 ? . . .
C(3) C(4) H(2) 121.0473 ? . . .
H(2) C(4) C(5) 120.9506 ? . . .
C(8) C(9) H(3) 118.0350 ? . . .
H(5) C(10) C(11) 109.6525 ? . . .
H(4) C(10) C(11) 109.3743 ? . . .
C(10) C(11) H(6) 109.4590 ? . . .
C(10) C(11) H(7) 109.4090 ? . . .
C(10) C(11) H(8) 109.4259 ? . . .
H(5) C(10) H(4) 109.4593 ? . . .
H(7) C(11) H(6) 109.4738 ? . . .
H(8) C(11) H(6) 109.4675 ? . . .
H(8) C(11) H(7) 109.5920 ? . . .
C(12) C(18) H(10) 119.7020 ? . . .
C(13) C(15) H(9) 120.2175 ? . . .
H(9) C(15) C(16) 120.0754 ? . . .
C(17) C(18) H(10) 119.6751 ? . . .
H(11) C(19) C(20) 109.1483 ? . . .
H(12) C(19) C(20) 109.1091 ? . . .
C(19) C(20) H(13) 109.2754 ? . . .
C(19) C(20) H(14) 109.3825 ? . . .
H(12) C(19) H(11) 109.4575 ? . . .
H(14) C(20) H(13) 109.4578 ? . . .
H(15) C(21) C(22) 109.4320 ? . . .
H(16) C(21) C(22) 109.2991 ? . . .
C(21) C(22) H(17) 109.6414 ? . . .
C(21) C(22) H(18) 109.6906 ? . . .
H(16) C(21) H(15) 109.4638 ? . . .
H(18) C(22) H(17) 109.4588 ? . . .

loop_
_geom_bond_atom_site_label_1
_geom_bond_atom_site_label_2
_geom_bond_distance
_geom_bond_publ_flag
_geom_bond_site_symmetry_1
_geom_bond_site_symmetry_2
F(1) C(16) 1.354(3) ? . .
O(1) N(1) 1.240(4) ? . .
O(2) N(1) 1.203(5) ? . .
O(3) N(2) 1.215(4) ? . .
O(4) N(2) 1.213(5) ? . .
O(5) N(3) 1.221(4) ? . .
O(6) N(3) 1.221(4) ? . .
O(7) C(6) 1.234(4) ? . .
O(8) C(7) 1.207(6) ? . .
O(9) C(7) 1.312(5) ? . .
O(10) C(14) 1.253(4) ? . .
N(1) C(1) 1.448(4) ? . .
N(2) C(3) 1.443(5) ? . .
N(3) C(5) 1.457(4) ? . .
N(4) C(9) 1.349(5) ? . .
N(4) C(10) 1.508(5) ? . .
N(4) C(12) 1.405(4) ? . .
N(5) C(17) 1.413(4) ? . .
N(5) C(19) 1.459(4) ? . .
N(5) C(22) 1.457(5) ? . .
N(6) C(20) 1.477(5) ? . .
N(6) C(21) 1.484(5) ? . .
C(1) C(2) 1.374(5) ? . .
C(1) C(6) 1.461(4) ? . .
C(2) C(3) 1.379(5) ? . .
C(3) C(4) 1.393(5) ? . .
C(4) C(5) 1.370(4) ? . .
C(5) C(6) 1.445(4) ? . .
C(7) C(8) 1.486(5) ? . .
C(8) C(9) 1.345(5) ? . .
C(8) C(14) 1.425(5) ? . .
C(10) C(11) 1.471(8) ? . .
C(12) C(13) 1.389(4) ? . .
C(12) C(18) 1.415(5) ? . .
C(13) C(14) 1.451(5) ? . .
C(13) C(15) 1.414(4) ? . .
C(15) C(16) 1.350(4) ? . .
C(16) C(17) 1.398(4) ? . .
C(17) C(18) 1.384(4) ? . .
C(19) C(20) 1.503(5) ? . .
C(20) N(6) 1.477(5) ? . .
C(20) C(19) 1.503(5) ? . .
C(21) C(22) 1.509(5) ? . .
O(9) H(901) 0.8331 ? . .
N(6) H(601) 0.9445 ? . .
N(6) H(602) 0.8343 ? . .
C(2) H(1) 0.9800 ? . .
C(4) H(2) 0.9800 ? . .
C(9) H(3) 0.9800 ? . .
C(10) H(4) 0.9700 ? . .
C(10) H(5) 0.9700 ? . .
C(11) H(6) 0.9600 ? . .
C(11) H(7) 0.9600 ? . .
C(11) H(8) 0.9600 ? . .
C(15) H(9) 0.9800 ? . .
C(18) H(10) 0.9800 ? . .
C(19) H(11) 0.9700 ? . .
C(19) H(12) 0.9700 ? . .
C(20) H(13) 0.9700 ? . .
C(20) H(14) 0.9700 ? . .
C(21) H(15) 0.9700 ? . .
C(21) H(16) 0.9700 ? . .
C(22) H(17) 0.9700 ? . .
C(22) H(18) 0.9700 ? . .
H(13) C(20) 0.9700 ? . .
H(14) C(20) 0.9700 ? . .

loop_
_geom_hbond_atom_site_label_D
_geom_hbond_atom_site_label_H
_geom_hbond_atom_site_label_A
_geom_hbond_site_symmetry_D
_geom_hbond_site_symmetry_H
_geom_hbond_site_symmetry_A
_geom_hbond_distance_DH
_geom_hbond_distance_HA
_geom_hbond_distance_DA
_geom_hbond_angle_DHA
_geom_hbond_publ_flag
N(6) H(601) O(6) . . 1_545 0.945(4) 2.443(4) 2.893(4) 109.1(3) no
N(6) H(601) O(7) . . 1_545 0.945(4) 1.816(3) 2.682(3) 151.0(3) no
N(6) H(602) O(1) . . 1_445 0.834(4) 2.183(4) 2.882(4) 141.3(3) no
N(6) H(602) O(6) . . 1_545 0.834(4) 2.449(4) 2.893(4) 114.2(3) no
O(9) H(901) O(10) . . . 0.833(4) 1.732(4) 2.547(4) 165.2(4) no
N(6) H(602) O(1) 1_665 1_665 . 0.834(4) 2.183(4) 2.882(4) 141.3(3) no
N(6) H(601) O(6) 1_565 1_565 . 0.945(4) 2.443(4) 2.893(4) 109.1(3) no
N(6) H(602) O(6) 1_565 1_565 . 0.834(4) 2.449(4) 2.893(4) 114.2(3) no
N(6) H(601) O(7) 1_565 1_565 . 0.945(4) 1.816(3) 2.682(3) 151.0(3) no
